data_7042964
loop_
_publ_author_name
'Ma, Qing'
'Chen, Ya'
'Liao, Longyu'
'Lu, Huanchang'
'Fan, Guijuan'
'Huang, Jinglun'

_publ_section_title
;
 Energetic \p-conjugated vinyl bridged triazoles: a thermally stable and
 insensitive heterocyclic cation
;
_journal_name_full 'Dalton Trans.'
_journal_paper_doi 10.1039/C7DT01261F
_journal_year 2017
_chemical_formula_moiety 'C6 H12 N10, C2 N10, 2(H2 O)'
_chemical_formula_sum 'C8 H16 N20 O2'
_chemical_formula_weight 424.41
_space_group_crystal_system triclinic
_space_group_IT_number 2
_space_group_name_Hall '-P 1'
_space_group_name_H-M_alt 'P -1'
_symmetry_space_group_name_Hall '-P 1'
_symmetry_space_group_name_H-M 'P -1'
_atom_sites_solution_hydrogens difmap
_atom_sites_solution_primary dual
_audit_creation_date 2016-10-24
_audit_creation_method
;
Olex2 1.2
(compiled 2016.09.09 svn.r3337 for OlexSys, GUI svn.r5227)
;
_audit_update_record
;
2016-12-28 deposited with the CCDC.
2017-05-15 downloaded from the CCDC.
;
_cell_angle_alpha 77.761(7)
_cell_angle_beta 80.303(7)
_cell_angle_gamma 78.757(7)
_cell_formula_units_Z 1
_cell_length_a 5.755(2)
_cell_length_b 8.863(4)
_cell_length_c 9.154(4)
_cell_measurement_reflns_used 1077
_cell_measurement_temperature 130
_cell_measurement_theta_max 27.756
_cell_measurement_theta_min 2.297
_cell_volume 443.6(3)
_computing_cell_refinement 'SAINT v7.68A (Bruker, 2009)'
_computing_data_reduction 'SAINT v7.68A (Bruker, 2009)'
_computing_molecular_graphics 'Olex2 (Dolomanov et al., 2009)'
_computing_publication_material 'Olex2 (Dolomanov et al., 2009)'
_computing_structure_refinement 'ShelXL (Sheldrick, 2015)'
_computing_structure_solution 'ShelXT (Sheldrick, 2015)'
_diffrn_ambient_temperature 130
_diffrn_measured_fraction_theta_full 0.998
_diffrn_measured_fraction_theta_max 0.956
_diffrn_measurement_device_type 'Bruker APEX-II CCD'
_diffrn_measurement_method '\f and \w scans'
_diffrn_radiation_monochromator graphite
_diffrn_radiation_type MoK\a
_diffrn_radiation_wavelength 0.71073
_diffrn_reflns_av_R_equivalents 0.0262
_diffrn_reflns_av_unetI/netI 0.0523
_diffrn_reflns_Laue_measured_fraction_full 0.998
_diffrn_reflns_Laue_measured_fraction_max 0.956
_diffrn_reflns_limit_h_max 7
_diffrn_reflns_limit_h_min -7
_diffrn_reflns_limit_k_max 10
_diffrn_reflns_limit_k_min -11
_diffrn_reflns_limit_l_max 10
_diffrn_reflns_limit_l_min -11
_diffrn_reflns_number 3481
_diffrn_reflns_point_group_measured_fraction_full 0.998
_diffrn_reflns_point_group_measured_fraction_max 0.956
_diffrn_reflns_theta_full 26.000
_diffrn_reflns_theta_max 28.199
_diffrn_reflns_theta_min 2.297
_diffrn_standards_number 0
_exptl_absorpt_coefficient_mu 0.126
_exptl_absorpt_correction_T_max 0.7456
_exptl_absorpt_correction_T_min 0.5908
_exptl_absorpt_correction_type multi-scan
_exptl_absorpt_process_details
;
SADABS-2008/1 (Bruker,2008) was used for absorption correction.
wR2(int) was 0.0728 before and 0.0388 after correction.
The Ratio of minimum to maximum transmission is 0.7924.
The \l/2 correction factor is 0.0015.
;
_exptl_crystal_colour yellow
_exptl_crystal_density_diffrn 1.589
_exptl_crystal_description block
_exptl_crystal_F_000 220
_exptl_crystal_size_max 0.12
_exptl_crystal_size_mid 0.05
_exptl_crystal_size_min 0.03
_refine_diff_density_max 0.328
_refine_diff_density_min -0.365
_refine_diff_density_rms 0.064
_refine_ls_extinction_method none
_refine_ls_goodness_of_fit_ref 0.962
_refine_ls_hydrogen_treatment refall
_refine_ls_matrix_type full
_refine_ls_number_parameters 168
_refine_ls_number_reflns 2092
_refine_ls_number_restraints 0
_refine_ls_restrained_S_all 0.962
_refine_ls_R_factor_all 0.0807
_refine_ls_R_factor_gt 0.0494
_refine_ls_shift/su_max 0.012
_refine_ls_shift/su_mean 0.001
_refine_ls_structure_factor_coef Fsqd
_refine_ls_weighting_details 'w=1/[\s^2^(Fo^2^)+(0.0781P)^2^] where P=(Fo^2^+2Fc^2^)/3'
_refine_ls_weighting_scheme calc
_refine_ls_wR_factor_gt 0.1189
_refine_ls_wR_factor_ref 0.1373
_reflns_Friedel_coverage 0.000
_reflns_number_gt 1349
_reflns_number_total 2092
_reflns_threshold_expression 'I > 2\s(I)'
_cod_data_source_file c7dt01261f2.cif
_cod_data_source_block mo_dm16683_0m
_cod_database_code 7042964
_shelx_space_group_comment
;
The symmetry employed for this shelxl refinement is uniquely defined
by the following loop, which should always be used as a source of
symmetry information in preference to the above space-group names.
They are only intended as comments.
;
_shelx_estimated_absorpt_t_max 0.996
_shelx_estimated_absorpt_t_min 0.985
_olex2_refinement_description
;
;
_shelx_shelxl_version_number 2014/7
_olex2_submission_special_instructions 'No special instructions were received'

loop_
_space_group_symop_operation_xyz
'x, y, z'
'-x, -y, -z'

loop_
_atom_site_label
_atom_site_type_symbol
_atom_site_fract_x
_atom_site_fract_y
_atom_site_fract_z
_atom_site_U_iso_or_equiv
_atom_site_adp_type
_atom_site_occupancy
_atom_site_site_symmetry_order
_atom_site_calc_flag
N6 N 0.3151(3) 0.65881(19) 0.54674(19) 0.0266(4) Uani 1 1 d
N7 N 0.4943(3) 0.7485(2) 0.4846(2) 0.0259(4) Uani 1 1 d
H7 H 0.559(6) 0.778(3) 0.548(4) 0.061(9) Uiso 1 1 d
N8 N 0.3686(3) 0.69241(18) 0.29663(18) 0.0221(4) Uani 1 1 d
N9 N 0.3299(4) 0.6848(2) 0.1512(2) 0.0305(4) Uani 1 1 d
H9A H 0.476(5) 0.641(3) 0.107(3) 0.044(7) Uiso 1 1 d
H9B H 0.278(6) 0.781(4) 0.104(4) 0.075(10) Uiso 1 1 d
N10 N 0.6864(3) 0.8436(2) 0.2388(2) 0.0281(4) Uani 1 1 d
H10A H 0.702(5) 0.838(3) 0.147(3) 0.049(8) Uiso 1 1 d
H10B H 0.776(5) 0.894(3) 0.267(3) 0.052(8) Uiso 1 1 d
C2 C 0.5297(3) 0.7680(2) 0.3348(2) 0.0217(4) Uani 1 1 d
C3 C 0.2414(4) 0.6262(2) 0.4304(2) 0.0236(4) Uani 1 1 d
C4 C 0.0584(4) 0.5323(2) 0.4346(2) 0.0270(5) Uani 1 1 d
H4 H 0.030(4) 0.515(3) 0.340(3) 0.032(6) Uiso 1 1 d
N1 N 0.0982(3) 1.0533(2) 0.17432(19) 0.0297(4) Uani 1 1 d
N2 N 0.2537(3) 1.1402(2) 0.0837(2) 0.0312(4) Uani 1 1 d
N3 N 0.3621(3) 1.2058(2) 0.16507(19) 0.0294(4) Uani 1 1 d
N4 N 0.2798(3) 1.1634(2) 0.31240(19) 0.0268(4) Uani 1 1 d
N5 N -0.0204(3) 0.99102(19) 0.43675(18) 0.0249(4) Uani 1 1 d
C1 C 0.1197(4) 1.0705(2) 0.3132(2) 0.0243(4) Uani 1 1 d
O1 O 0.7939(4) 0.4746(3) 0.1183(2) 0.0576(6) Uani 1 1 d
H1A H 0.756(7) 0.387(4) 0.176(4) 0.079(13) Uiso 1 1 d
H1B H 0.876(13) 0.434(8) 0.040(9) 0.25(4) Uiso 1 1 d

loop_
_atom_site_aniso_label
_atom_site_aniso_U_11
_atom_site_aniso_U_22
_atom_site_aniso_U_33
_atom_site_aniso_U_23
_atom_site_aniso_U_13
_atom_site_aniso_U_12
N6 0.0302(9) 0.0215(8) 0.0233(9) 0.0021(7) -0.0007(7) -0.0018(7)
N7 0.0305(9) 0.0259(9) 0.0192(9) -0.0006(7) -0.0033(7) -0.0036(7)
N8 0.0275(9) 0.0202(8) 0.0183(8) -0.0014(6) -0.0026(6) -0.0058(7)
N9 0.0382(11) 0.0338(11) 0.0219(9) -0.0067(8) -0.0058(8) -0.0083(9)
N10 0.0325(10) 0.0322(10) 0.0227(10) -0.0040(8) -0.0031(7) -0.0145(8)
C2 0.0242(10) 0.0183(9) 0.0219(10) -0.0022(8) -0.0039(7) -0.0023(8)
C3 0.0250(10) 0.0178(9) 0.0220(10) 0.0017(8) 0.0024(7) 0.0002(8)
C4 0.0268(10) 0.0202(10) 0.0303(12) -0.0010(9) -0.0021(8) -0.0007(8)
N1 0.0396(10) 0.0287(9) 0.0211(9) -0.0029(7) -0.0043(7) -0.0078(8)
N2 0.0418(11) 0.0330(10) 0.0197(9) -0.0022(7) -0.0040(7) -0.0118(8)
N3 0.0417(11) 0.0301(9) 0.0176(9) -0.0034(7) -0.0024(7) -0.0112(8)
N4 0.0354(10) 0.0262(9) 0.0177(9) -0.0022(7) -0.0022(7) -0.0053(7)
N5 0.0311(9) 0.0201(8) 0.0217(8) -0.0027(7) -0.0040(7) -0.0008(7)
C1 0.0293(10) 0.0209(10) 0.0192(10) -0.0010(8) -0.0001(8) -0.0013(8)
O1 0.0630(14) 0.0676(15) 0.0339(11) -0.0100(11) -0.0092(9) 0.0117(11)

loop_
_atom_type_symbol
_atom_type_description
_atom_type_scat_dispersion_real
_atom_type_scat_dispersion_imag
_atom_type_scat_source
C C 0.0033 0.0016 'International Tables Vol C Tables 4.2.6.8 and 6.1.1.4'
H H 0.0000 0.0000 'International Tables Vol C Tables 4.2.6.8 and 6.1.1.4'
N N 0.0061 0.0033 'International Tables Vol C Tables 4.2.6.8 and 6.1.1.4'
O O 0.0106 0.0060 'International Tables Vol C Tables 4.2.6.8 and 6.1.1.4'

loop_
_geom_angle_atom_site_label_1
_geom_angle_atom_site_label_2
_geom_angle_atom_site_label_3
_geom_angle
_geom_angle_site_symmetry_1
C3 N6 N7 104.95(16) .
N6 N7 H7 115(2) .
C2 N7 N6 111.62(17) .
C2 N7 H7 133(2) .
C2 N8 N9 127.56(17) .
C2 N8 C3 107.26(16) .
C3 N8 N9 125.15(17) .
N8 N9 H9A 104.5(16) .
N8 N9 H9B 109(2) .
H9A N9 H9B 114(3) .
H10A N10 H10B 118(3) .
C2 N10 H10A 119.0(19) .
C2 N10 H10B 123(2) .
N7 C2 N8 105.92(18) .
N10 C2 N7 128.48(19) .
N10 C2 N8 125.61(19) .
N6 C3 N8 110.23(18) .
N6 C3 C4 126.78(19) .
N8 C3 C4 122.97(19) .
C3 C4 H4 117.1(14) .
C4 C4 C3 121.6(3) 2_566
C4 C4 H4 121.3(14) 2_566
C1 N1 N2 103.58(17) .
N3 N2 N1 110.43(17) .
N2 N3 N4 108.88(18) .
C1 N4 N3 104.41(16) .
N5 N5 C1 113.1(2) 2_576
N1 C1 N4 112.70(18) .
N1 C1 N5 117.87(19) .
N4 C1 N5 129.43(19) .
H1A O1 H1B 99(5) .

loop_
_geom_bond_atom_site_label_1
_geom_bond_atom_site_label_2
_geom_bond_distance
_geom_bond_site_symmetry_2
N6 N7 1.396(3) .
N6 C3 1.315(3) .
N7 H7 0.85(3) .
N7 C2 1.331(3) .
N8 N9 1.404(2) .
N8 C2 1.371(3) .
N8 C3 1.393(2) .
N9 H9A 0.92(3) .
N9 H9B 0.89(3) .
N10 H10A 0.84(3) .
N10 H10B 0.84(3) .
N10 C2 1.324(3) .
C3 C4 1.456(3) .
C4 C4 1.342(4) 2_566
C4 H4 0.95(2) .
N1 N2 1.353(3) .
N1 C1 1.340(3) .
N2 N3 1.328(3) .
N3 N4 1.351(2) .
N4 C1 1.347(3) .
N5 N5 1.267(3) 2_576
N5 C1 1.415(3) .
O1 H1A 0.88(4) .
O1 H1B 0.89(8) .

loop_
_geom_hbond_atom_site_label_D
_geom_hbond_atom_site_label_H
_geom_hbond_atom_site_label_A
_geom_hbond_distance_DH
_geom_hbond_distance_HA
_geom_hbond_distance_DA
_geom_hbond_angle_DHA
_geom_hbond_site_symmetry_A
N7 H7 N4 0.85(3) 1.90(3) 2.753(3) 177(3) 2_676
N10 H10A N2 0.84(3) 2.06(3) 2.890(3) 171(3) 2_675

loop_
_geom_torsion_atom_site_label_1
_geom_torsion_atom_site_label_2
_geom_torsion_atom_site_label_3
_geom_torsion_atom_site_label_4
_geom_torsion
_geom_torsion_site_symmetry_1
_geom_torsion_site_symmetry_4
N6 N7 C2 N8 1.1(2) . .
N6 N7 C2 N10 -178.86(18) . .
N6 C3 C4 C4 0.4(4) . 2_566
N7 N6 C3 N8 0.1(2) . .
N7 N6 C3 C4 178.68(17) . .
N8 C3 C4 C4 178.8(2) . 2_566
N9 N8 C2 N7 177.34(18) . .
N9 N8 C2 N10 -2.7(3) . .
N9 N8 C3 N6 -177.79(17) . .
N9 N8 C3 C4 3.5(3) . .
C2 N8 C3 N6 0.6(2) . .
C2 N8 C3 C4 -178.11(17) . .
C3 N6 N7 C2 -0.7(2) . .
C3 N8 C2 N7 -0.97(19) . .
C3 N8 C2 N10 178.94(18) . .
N1 N2 N3 N4 0.0(2) . .
N2 N1 C1 N4 0.1(2) . .
N2 N1 C1 N5 -179.28(16) . .
N2 N3 N4 C1 0.1(2) . .
N3 N4 C1 N1 -0.1(2) . .
N3 N4 C1 N5 179.16(18) . .
N5 N5 C1 N1 177.03(19) 2_576 .
N5 N5 C1 N4 -2.2(3) 2_576 .
C1 N1 N2 N3 0.0(2) . .
